data_2107180
loop_
_publ_author_name
'Soled, S.'
'Carpenter, G.B.'

_publ_section_title
;
 The crystal structure of K I Cl2 and K I Cl2 H2 O
;
_journal_name_full 'Acta Crystallographica B (24,1968-38,1982)'
_journal_page_first 2104
_journal_page_last 2109
_journal_volume 29
_journal_year 1973
_chemical_formula_sum 'Cl2 H2 I K O'
_chemical_name_systematic 'K I Cl2 H2 O'
_space_group_IT_number 11
_symmetry_space_group_name_Hall '-P 2yb'
_symmetry_space_group_name_H-M 'P 1 21/m 1'
_cell_angle_alpha 90
_cell_angle_beta 97.03
_cell_angle_gamma 90
_cell_formula_units_Z 2
_cell_length_a 8.022
_cell_length_b 9.611
_cell_length_c 4.354
_cell_volume 333.167
_citation_journal_id_ASTM ACBCAR
_cod_data_source_file Soled_ACBCAR_1973_1288.cif
_cod_data_source_block H2Cl2I1K1O1
_cod_original_cell_volume 333.1673
_cod_original_formula_sum 'H2 Cl2 I1 K1 O1'
_cod_database_code 2107180

loop_
_symmetry_equiv_pos_as_xyz
x,y,z
-x,y+1/2,-z
-x,-y,-z
x,-y-1/2,z

loop_
_atom_site_label
_atom_site_type_symbol
_atom_site_fract_x
_atom_site_fract_y
_atom_site_fract_z
_atom_site_occupancy
_atom_site_U_iso_or_equiv
_atom_site_attached_hydrogens
Cl1 Cl-1 0.3034 -0.0405 0.2358 1 0.0 0
O1 O-2 0.3159 0.25 -0.3129 1 0.0 2
I1 I+1 0 0 0 1 0.0 0
K1 K+1 -0.462 0.25 0.2259 1 0.0 0
